data_1546713
loop_
_publ_author_name
'H\"ohne, Martha'
'Spannenberg, Anke'
'M\"uller, Bernd H.'
'Rosenthal, Uwe'

_publ_section_title
;
 1,1'-(Diphosphene-1,2-diyl)bis(2,2,6,6-tetramethylpiperidine)
;
_journal_coeditor_code RZ4017
_journal_issue 6
_journal_name_full IUCrData
_journal_page_first x170903
_journal_paper_doi 10.1107/S2414314617009038
_journal_volume 2
_journal_year 2017
_chemical_formula_iupac 'C18 H36 N2 P2'
_chemical_formula_moiety 'C18 H36 N2 P2'
_chemical_formula_sum 'C18 H36 N2 P2'
_chemical_formula_weight 342.43
_chemical_name_systematic
;
1,1'-(Diphosphene-1,2-diyl)bis(2,2,6,6-tetramethylpiperidine)
;
_space_group_crystal_system triclinic
_space_group_IT_number 2
_space_group_name_Hall '-P 1'
_space_group_name_H-M_alt 'P -1'
_symmetry_space_group_name_Hall '-P 1'
_symmetry_space_group_name_H-M 'P -1'
_atom_sites_solution_hydrogens geom
_audit_creation_method SHELXL-2014/7
_cell_angle_alpha 112.5896(6)
_cell_angle_beta 90.7806(7)
_cell_angle_gamma 92.9221(7)
_cell_formula_units_Z 4
_cell_length_a 11.3277(3)
_cell_length_b 12.3257(3)
_cell_length_c 15.5274(4)
_cell_measurement_reflns_used 9914
_cell_measurement_temperature 150(2)
_cell_measurement_theta_max 28.79
_cell_measurement_theta_min 2.46
_cell_volume 1997.74(9)
_computing_cell_refinement
;
SAINT (Bruker, 2013)
;
_computing_data_collection
;
APEX2 (Bruker, 2014)
;
_computing_data_reduction
;
SAINT (Bruker, 2013)
;
_computing_molecular_graphics
;
XP in SHELXTL (Sheldrick, 2008)
;
_computing_publication_material
;
publCIF (Westrip, 2010)
;
_computing_structure_refinement
;
SHELXL2014 (Sheldrick, 2015)
;
_computing_structure_solution
;
SHELXS97 (Sheldrick, 2008)
;
_diffrn_ambient_temperature 150(2)
_diffrn_detector_area_resol_mean 8.3333
_diffrn_measured_fraction_theta_full 1.000
_diffrn_measured_fraction_theta_max 1.000
_diffrn_measurement_device_type 'Bruker APEXII CCD'
_diffrn_measurement_method '\f and \w scans'
_diffrn_radiation_type MoK\a
_diffrn_radiation_wavelength 0.71073
_diffrn_reflns_av_R_equivalents 0.0253
_diffrn_reflns_limit_h_max 15
_diffrn_reflns_limit_h_min -15
_diffrn_reflns_limit_k_max 16
_diffrn_reflns_limit_k_min -16
_diffrn_reflns_limit_l_max 20
_diffrn_reflns_limit_l_min -20
_diffrn_reflns_number 37690
_diffrn_reflns_theta_full 25.242
_diffrn_reflns_theta_max 28.499
_diffrn_reflns_theta_min 1.793
_exptl_absorpt_coefficient_mu 0.218
_exptl_absorpt_correction_T_max 0.96
_exptl_absorpt_correction_T_min 0.89
_exptl_absorpt_correction_type multi-scan
_exptl_absorpt_process_details
;
(SADABS; Bruker, 2014)
;
_exptl_crystal_colour red-orange
_exptl_crystal_density_diffrn 1.139
_exptl_crystal_description plate
_exptl_crystal_F_000 752
_exptl_crystal_size_max 0.526
_exptl_crystal_size_mid 0.287
_exptl_crystal_size_min 0.163
_refine_diff_density_max 0.352
_refine_diff_density_min -0.201
_refine_ls_extinction_method none
_refine_ls_goodness_of_fit_ref 1.034
_refine_ls_hydrogen_treatment constr
_refine_ls_matrix_type full
_refine_ls_number_parameters 413
_refine_ls_number_reflns 10119
_refine_ls_number_restraints 0
_refine_ls_restrained_S_all 1.034
_refine_ls_R_factor_all 0.0481
_refine_ls_R_factor_gt 0.0350
_refine_ls_shift/su_max 0.001
_refine_ls_shift/su_mean 0.000
_refine_ls_structure_factor_coef Fsqd
_refine_ls_weighting_details 'w=1/[\s^2^(Fo^2^)+(0.0467P)^2^+0.4629P] where P=(Fo^2^+2Fc^2^)/3'
_refine_ls_weighting_scheme calc
_refine_ls_wR_factor_gt 0.0874
_refine_ls_wR_factor_ref 0.0949
_reflns_number_gt 8123
_reflns_number_total 10119
_reflns_threshold_expression 'I > 2\s(I)'
_cod_data_source_file rz4017sup1.cif
_cod_data_source_block I
_cod_database_code 1546713
_shelx_space_group_comment
;
The symmetry employed for this shelxl refinement is uniquely defined
by the following loop, which should always be used as a source of
symmetry information in preference to the above space-group names.
They are only intended as comments.
;

loop_
_space_group_symop_operation_xyz
'x, y, z'
'-x, -y, -z'

loop_
_atom_site_type_symbol
_atom_site_label
_atom_site_fract_x
_atom_site_fract_y
_atom_site_fract_z
_atom_site_U_iso_or_equiv
_atom_site_adp_type
_atom_site_calc_flag
_atom_site_occupancy
C C1 0.12200(12) 0.41884(11) 0.22343(9) 0.0242(3) Uani d 1
C C2 0.10873(14) 0.55084(12) 0.24981(10) 0.0341(3) Uani d 1
H H2A 0.0412 0.5750 0.2914 0.041 Uiso calc 1
H H2B 0.1808 0.5947 0.2856 0.041 Uiso calc 1
C C3 0.08935(15) 0.58596(13) 0.16821(12) 0.0391(4) Uani d 1
H H3A 0.0818 0.6720 0.1904 0.047 Uiso calc 1
H H3B 0.0159 0.5455 0.1326 0.047 Uiso calc 1
C C4 0.19499(13) 0.55088(12) 0.10698(11) 0.0327(3) Uani d 1
H H4A 0.2669 0.5948 0.1431 0.039 Uiso calc 1
H H4B 0.1844 0.5742 0.0532 0.039 Uiso calc 1
C C5 0.21403(12) 0.41882(11) 0.07033(9) 0.0242(3) Uani d 1
C C6 0.00231(12) 0.34924(13) 0.19221(10) 0.0321(3) Uani d 1
H H6A -0.0349 0.3697 0.1435 0.048 Uiso calc 1
H H6B -0.0491 0.3689 0.2457 0.048 Uiso calc 1
H H6C 0.0144 0.2647 0.1675 0.048 Uiso calc 1
C C7 0.16625(14) 0.40779(12) 0.31327(9) 0.0319(3) Uani d 1
H H7A 0.1593 0.3250 0.3055 0.048 Uiso calc 1
H H7B 0.1185 0.4541 0.3653 0.048 Uiso calc 1
H H7C 0.2493 0.4372 0.3264 0.048 Uiso calc 1
C C8 0.12062(14) 0.34995(14) -0.00633(10) 0.0358(3) Uani d 1
H H8A 0.1277 0.2653 -0.0237 0.054 Uiso calc 1
H H8B 0.1330 0.3696 -0.0611 0.054 Uiso calc 1
H H8C 0.0415 0.3709 0.0169 0.054 Uiso calc 1
C C9 0.33472(13) 0.40215(13) 0.02545(10) 0.0308(3) Uani d 1
H H9A 0.3975 0.4281 0.0744 0.046 Uiso calc 1
H H9B 0.3425 0.4489 -0.0132 0.046 Uiso calc 1
H H9C 0.3415 0.3188 -0.0136 0.046 Uiso calc 1
C C10 0.24168(12) -0.07528(12) 0.05066(10) 0.0298(3) Uani d 1
C C11 0.32824(15) -0.16386(13) -0.00676(11) 0.0415(4) Uani d 1
H H11A 0.2827 -0.2350 -0.0502 0.050 Uiso calc 1
H H11B 0.3739 -0.1291 -0.0448 0.050 Uiso calc 1
C C12 0.41360(15) -0.20015(13) 0.05128(14) 0.0476(4) Uani d 1
H H12A 0.4684 -0.2559 0.0104 0.057 Uiso calc 1
H H12B 0.3698 -0.2396 0.0870 0.057 Uiso calc 1
C C13 0.48237(14) -0.09058(13) 0.11755(13) 0.0427(4) Uani d 1
H H13A 0.5291 -0.0550 0.0806 0.051 Uiso calc 1
H H13B 0.5386 -0.1135 0.1560 0.051 Uiso calc 1
C C14 0.40418(12) 0.00193(12) 0.18232(10) 0.0293(3) Uani d 1
C C15 0.18031(18) -0.03158(15) -0.01752(12) 0.0508(5) Uani d 1
H H15A 0.1137 0.0145 0.0127 0.076 Uiso calc 1
H H15B 0.1511 -0.0992 -0.0731 0.076 Uiso calc 1
H H15C 0.2368 0.0179 -0.0358 0.076 Uiso calc 1
C C16 0.14760(15) -0.13645(14) 0.08898(14) 0.0478(4) Uani d 1
H H16A 0.1862 -0.1767 0.1242 0.072 Uiso calc 1
H H16B 0.0994 -0.1941 0.0371 0.072 Uiso calc 1
H H16C 0.0969 -0.0778 0.1302 0.072 Uiso calc 1
C C17 0.35612(17) -0.03795(15) 0.25880(12) 0.0465(4) Uani d 1
H H17A 0.2980 0.0165 0.2946 0.070 Uiso calc 1
H H17B 0.4216 -0.0381 0.3007 0.070 Uiso calc 1
H H17C 0.3183 -0.1175 0.2296 0.070 Uiso calc 1
C C18 0.48237(14) 0.11482(14) 0.23090(12) 0.0404(4) Uani d 1
H H18A 0.5072 0.1472 0.1849 0.061 Uiso calc 1
H H18B 0.5523 0.0971 0.2598 0.061 Uiso calc 1
H H18C 0.4377 0.1725 0.2791 0.061 Uiso calc 1
C C19 0.73363(13) 1.14794(11) 0.47806(10) 0.0291(3) Uani d 1
C C20 0.76170(15) 1.26305(13) 0.46409(12) 0.0414(4) Uani d 1
H H20A 0.7006 1.2715 0.4212 0.050 Uiso calc 1
H H20B 0.7576 1.3300 0.5248 0.050 Uiso calc 1
C C21 0.88242(17) 1.26920(14) 0.42476(14) 0.0518(5) Uani d 1
H H21A 0.8969 1.3455 0.4182 0.062 Uiso calc 1
H H21B 0.9450 1.2617 0.4670 0.062 Uiso calc 1
C C22 0.88381(15) 1.16947(14) 0.33088(13) 0.0440(4) Uani d 1
H H22A 0.9606 1.1745 0.3026 0.053 Uiso calc 1
H H22B 0.8210 1.1791 0.2899 0.053 Uiso calc 1
C C23 0.86525(12) 1.04663(12) 0.33394(10) 0.0296(3) Uani d 1
C C24 0.60186(14) 1.14436(13) 0.49856(11) 0.0392(4) Uani d 1
H H24A 0.5546 1.1301 0.4415 0.059 Uiso calc 1
H H24B 0.5831 1.2198 0.5468 0.059 Uiso calc 1
H H24C 0.5836 1.0809 0.5205 0.059 Uiso calc 1
C C25 0.80459(16) 1.14766(13) 0.56278(11) 0.0407(4) Uani d 1
H H25A 0.7911 1.0712 0.5679 0.061 Uiso calc 1
H H25B 0.7790 1.2100 0.6195 0.061 Uiso calc 1
H H25C 0.8890 1.1616 0.5551 0.061 Uiso calc 1
C C26 0.84088(14) 0.96118(14) 0.23293(10) 0.0380(3) Uani d 1
H H26A 0.8442 0.8801 0.2290 0.057 Uiso calc 1
H H26B 0.9006 0.9762 0.1932 0.057 Uiso calc 1
H H26C 0.7622 0.9724 0.2118 0.057 Uiso calc 1
C C27 0.97816(13) 1.01572(14) 0.37270(12) 0.0387(4) Uani d 1
H H27A 0.9989 1.0762 0.4346 0.058 Uiso calc 1
H H27B 1.0430 1.0121 0.3307 0.058 Uiso calc 1
H H27C 0.9649 0.9391 0.3776 0.058 Uiso calc 1
C C28 0.61407(12) 0.59008(11) 0.26381(9) 0.0245(3) Uani d 1
C C29 0.51550(13) 0.51827(13) 0.28818(10) 0.0331(3) Uani d 1
H H29A 0.4514 0.5704 0.3176 0.040 Uiso calc 1
H H29B 0.4822 0.4558 0.2299 0.040 Uiso calc 1
C C30 0.55701(15) 0.46199(12) 0.35352(10) 0.0349(3) Uani d 1
H H30A 0.4902 0.4168 0.3672 0.042 Uiso calc 1
H H30B 0.6193 0.4073 0.3243 0.042 Uiso calc 1
C C31 0.60543(13) 0.55930(12) 0.44268(9) 0.0305(3) Uani d 1
H H31A 0.6327 0.5236 0.4862 0.037 Uiso calc 1
H H31B 0.5407 0.6103 0.4724 0.037 Uiso calc 1
C C32 0.70809(12) 0.63588(11) 0.42828(9) 0.0241(3) Uani d 1
C C33 0.69741(15) 0.50609(12) 0.19533(9) 0.0351(3) Uani d 1
H H33A 0.7647 0.5519 0.1845 0.053 Uiso calc 1
H H33B 0.6543 0.4613 0.1360 0.053 Uiso calc 1
H H33C 0.7263 0.4516 0.2219 0.053 Uiso calc 1
C C34 0.55503(14) 0.66095(12) 0.21461(10) 0.0334(3) Uani d 1
H H34A 0.5077 0.7202 0.2591 0.050 Uiso calc 1
H H34B 0.5037 0.6078 0.1627 0.050 Uiso calc 1
H H34C 0.6160 0.7001 0.1906 0.050 Uiso calc 1
C C35 0.82123(14) 0.56889(14) 0.41102(11) 0.0358(3) Uani d 1
H H35A 0.8074 0.4933 0.3581 0.054 Uiso calc 1
H H35B 0.8436 0.5549 0.4669 0.054 Uiso calc 1
H H35C 0.8851 0.6156 0.3970 0.054 Uiso calc 1
C C36 0.72659(13) 0.74385(12) 0.51983(9) 0.0315(3) Uani d 1
H H36A 0.8004 0.7880 0.5182 0.047 Uiso calc 1
H H36B 0.7310 0.7183 0.5722 0.047 Uiso calc 1
H H36C 0.6602 0.7944 0.5277 0.047 Uiso calc 1
N N1 0.21138(9) 0.37439(9) 0.14912(7) 0.0206(2) Uani d 1
N N2 0.30899(9) 0.02706(9) 0.12518(7) 0.0219(2) Uani d 1
N N3 0.76024(9) 1.04176(9) 0.39135(7) 0.0233(2) Uani d 1
N N4 0.67588(9) 0.67632(9) 0.35135(7) 0.0206(2) Uani d 1
P P1 0.27799(3) 0.24572(3) 0.12079(2) 0.02249(8) Uani d 1
P P2 0.22077(3) 0.14099(3) 0.18980(3) 0.02804(9) Uani d 1
P P3 0.69308(3) 0.91639(3) 0.39196(2) 0.02235(8) Uani d 1
P P4 0.78561(3) 0.76827(3) 0.33047(3) 0.02704(8) Uani d 1

loop_
_atom_site_aniso_label
_atom_site_aniso_U_11
_atom_site_aniso_U_22
_atom_site_aniso_U_33
_atom_site_aniso_U_12
_atom_site_aniso_U_13
_atom_site_aniso_U_23
C1 0.0289(7) 0.0201(6) 0.0250(6) 0.0065(5) 0.0053(5) 0.0092(5)
C2 0.0421(8) 0.0226(7) 0.0385(8) 0.0100(6) 0.0118(6) 0.0115(6)
C3 0.0436(9) 0.0285(7) 0.0550(10) 0.0148(6) 0.0124(7) 0.0251(7)
C4 0.0361(8) 0.0278(7) 0.0430(8) 0.0046(6) 0.0047(6) 0.0229(6)
C5 0.0262(7) 0.0253(6) 0.0251(6) 0.0016(5) -0.0012(5) 0.0141(5)
C6 0.0278(7) 0.0308(7) 0.0401(8) 0.0045(6) 0.0077(6) 0.0158(6)
C7 0.0446(9) 0.0290(7) 0.0213(6) 0.0082(6) 0.0058(6) 0.0082(5)
C8 0.0360(8) 0.0443(8) 0.0311(7) -0.0005(7) -0.0079(6) 0.0198(7)
C9 0.0330(8) 0.0359(7) 0.0287(7) 0.0030(6) 0.0046(6) 0.0180(6)
C10 0.0285(7) 0.0217(6) 0.0352(7) 0.0003(5) -0.0008(6) 0.0065(5)
C11 0.0455(9) 0.0262(7) 0.0413(9) 0.0040(6) 0.0087(7) -0.0001(6)
C12 0.0372(9) 0.0262(7) 0.0722(12) 0.0122(6) 0.0096(8) 0.0093(8)
C13 0.0269(8) 0.0323(8) 0.0675(11) 0.0094(6) 0.0003(7) 0.0168(8)
C14 0.0279(7) 0.0259(7) 0.0376(7) 0.0029(5) -0.0042(6) 0.0161(6)
C15 0.0607(12) 0.0363(9) 0.0459(10) -0.0007(8) -0.0258(8) 0.0068(7)
C16 0.0324(8) 0.0324(8) 0.0706(12) -0.0059(7) 0.0096(8) 0.0117(8)
C17 0.0625(11) 0.0435(9) 0.0430(9) 0.0027(8) -0.0044(8) 0.0276(8)
C18 0.0367(8) 0.0348(8) 0.0479(9) -0.0026(6) -0.0128(7) 0.0149(7)
C19 0.0363(8) 0.0176(6) 0.0313(7) 0.0016(5) -0.0045(6) 0.0075(5)
C20 0.0535(10) 0.0208(7) 0.0514(9) 0.0031(6) -0.0084(8) 0.0158(7)
C21 0.0526(11) 0.0296(8) 0.0833(13) -0.0099(7) -0.0093(9) 0.0349(9)
C22 0.0391(9) 0.0415(9) 0.0683(11) -0.0008(7) 0.0049(8) 0.0402(9)
C23 0.0231(7) 0.0324(7) 0.0423(8) 0.0009(5) 0.0027(6) 0.0243(6)
C24 0.0407(9) 0.0295(7) 0.0407(8) 0.0106(6) 0.0077(7) 0.0048(6)
C25 0.0583(11) 0.0258(7) 0.0340(8) 0.0001(7) -0.0128(7) 0.0080(6)
C26 0.0362(8) 0.0490(9) 0.0375(8) 0.0059(7) 0.0119(6) 0.0254(7)
C27 0.0228(7) 0.0420(8) 0.0622(10) 0.0000(6) -0.0003(7) 0.0323(8)
C28 0.0332(7) 0.0191(6) 0.0205(6) -0.0002(5) 0.0000(5) 0.0073(5)
C29 0.0373(8) 0.0289(7) 0.0307(7) -0.0091(6) -0.0049(6) 0.0105(6)
C30 0.0471(9) 0.0262(7) 0.0331(7) -0.0071(6) 0.0034(6) 0.0144(6)
C31 0.0396(8) 0.0296(7) 0.0273(7) 0.0023(6) 0.0060(6) 0.0162(6)
C32 0.0277(7) 0.0238(6) 0.0215(6) 0.0047(5) 0.0014(5) 0.0092(5)
C33 0.0550(10) 0.0254(7) 0.0229(7) 0.0068(6) 0.0066(6) 0.0064(5)
C34 0.0445(9) 0.0282(7) 0.0272(7) 0.0001(6) -0.0082(6) 0.0110(6)
C35 0.0369(8) 0.0384(8) 0.0361(8) 0.0162(6) 0.0045(6) 0.0170(7)
C36 0.0385(8) 0.0312(7) 0.0223(6) 0.0028(6) -0.0026(6) 0.0075(6)
N1 0.0228(5) 0.0192(5) 0.0217(5) 0.0036(4) 0.0007(4) 0.0098(4)
N2 0.0219(5) 0.0182(5) 0.0257(5) 0.0042(4) 0.0020(4) 0.0080(4)
N3 0.0240(5) 0.0199(5) 0.0276(5) 0.0004(4) 0.0002(4) 0.0112(4)
N4 0.0247(5) 0.0177(5) 0.0188(5) -0.0005(4) 0.0013(4) 0.0065(4)
P1 0.02445(17) 0.02026(15) 0.02379(16) 0.00495(12) 0.00272(12) 0.00913(13)
P2 0.03202(19) 0.02171(16) 0.03365(19) 0.00838(14) 0.01169(14) 0.01312(14)
P3 0.02274(17) 0.01921(15) 0.02477(16) 0.00041(12) 0.00330(12) 0.00812(13)
P4 0.02562(18) 0.02122(16) 0.03441(19) 0.00226(13) 0.00918(14) 0.01051(14)

loop_
_atom_type_symbol
_atom_type_description
_atom_type_scat_dispersion_real
_atom_type_scat_dispersion_imag
_atom_type_scat_source
C C 0.0033 0.0016 'International Tables Vol C Tables 4.2.6.8 and 6.1.1.4'
H H 0.0000 0.0000 'International Tables Vol C Tables 4.2.6.8 and 6.1.1.4'
N N 0.0061 0.0033 'International Tables Vol C Tables 4.2.6.8 and 6.1.1.4'
P P 0.1023 0.0942 'International Tables Vol C Tables 4.2.6.8 and 6.1.1.4'

loop_
_geom_angle_atom_site_label_1
_geom_angle_atom_site_label_2
_geom_angle_atom_site_label_3
_geom_angle
N1 C1 C7 109.91(10)
N1 C1 C2 110.44(10)
C7 C1 C2 105.26(11)
N1 C1 C6 111.20(10)
C7 C1 C6 108.94(11)
C2 C1 C6 110.92(12)
C3 C2 C1 114.64(12)
C3 C2 H2A 108.6
C1 C2 H2A 108.6
C3 C2 H2B 108.6
C1 C2 H2B 108.6
H2A C2 H2B 107.6
C2 C3 C4 107.61(12)
C2 C3 H3A 110.2
C4 C3 H3A 110.2
C2 C3 H3B 110.2
C4 C3 H3B 110.2
H3A C3 H3B 108.5
C3 C4 C5 113.65(11)
C3 C4 H4A 108.8
C5 C4 H4A 108.8
C3 C4 H4B 108.8
C5 C4 H4B 108.8
H4A C4 H4B 107.7
N1 C5 C9 110.53(10)
N1 C5 C4 110.97(10)
C9 C5 C4 106.70(11)
N1 C5 C8 110.70(10)
C9 C5 C8 107.44(11)
C4 C5 C8 110.37(11)
C1 C6 H6A 109.5
C1 C6 H6B 109.5
H6A C6 H6B 109.5
C1 C6 H6C 109.5
H6A C6 H6C 109.5
H6B C6 H6C 109.5
C1 C7 H7A 109.5
C1 C7 H7B 109.5
H7A C7 H7B 109.5
C1 C7 H7C 109.5
H7A C7 H7C 109.5
H7B C7 H7C 109.5
C5 C8 H8A 109.5
C5 C8 H8B 109.5
H8A C8 H8B 109.5
C5 C8 H8C 109.5
H8A C8 H8C 109.5
H8B C8 H8C 109.5
C5 C9 H9A 109.5
C5 C9 H9B 109.5
H9A C9 H9B 109.5
C5 C9 H9C 109.5
H9A C9 H9C 109.5
H9B C9 H9C 109.5
N2 C10 C11 109.58(11)
N2 C10 C16 113.54(12)
C11 C10 C16 110.12(12)
N2 C10 C15 109.13(11)
C11 C10 C15 105.99(13)
C16 C10 C15 108.20(14)
C12 C11 C10 113.89(13)
C12 C11 H11A 108.8
C10 C11 H11A 108.8
C12 C11 H11B 108.8
C10 C11 H11B 108.8
H11A C11 H11B 107.7
C11 C12 C13 108.20(13)
C11 C12 H12A 110.1
C13 C12 H12A 110.1
C11 C12 H12B 110.1
C13 C12 H12B 110.1
H12A C12 H12B 108.4
C12 C13 C14 113.66(13)
C12 C13 H13A 108.8
C14 C13 H13A 108.8
C12 C13 H13B 108.8
C14 C13 H13B 108.8
H13A C13 H13B 107.7
N2 C14 C18 108.35(11)
N2 C14 C13 109.41(12)
C18 C14 C13 107.43(12)
N2 C14 C17 113.71(12)
C18 C14 C17 107.50(13)
C13 C14 C17 110.21(13)
C10 C15 H15A 109.5
C10 C15 H15B 109.5
H15A C15 H15B 109.5
C10 C15 H15C 109.5
H15A C15 H15C 109.5
H15B C15 H15C 109.5
C10 C16 H16A 109.5
C10 C16 H16B 109.5
H16A C16 H16B 109.5
C10 C16 H16C 109.5
H16A C16 H16C 109.5
H16B C16 H16C 109.5
C14 C17 H17A 109.5
C14 C17 H17B 109.5
H17A C17 H17B 109.5
C14 C17 H17C 109.5
H17A C17 H17C 109.5
H17B C17 H17C 109.5
C14 C18 H18A 109.5
C14 C18 H18B 109.5
H18A C18 H18B 109.5
C14 C18 H18C 109.5
H18A C18 H18C 109.5
H18B C18 H18C 109.5
N3 C19 C24 110.36(11)
N3 C19 C25 110.11(11)
C24 C19 C25 108.19(13)
N3 C19 C20 111.04(12)
C24 C19 C20 106.82(12)
C25 C19 C20 110.23(12)
C21 C20 C19 113.33(13)
C21 C20 H20A 108.9
C19 C20 H20A 108.9
C21 C20 H20B 108.9
C19 C20 H20B 108.9
H20A C20 H20B 107.7
C22 C21 C20 107.51(14)
C22 C21 H21A 110.2
C20 C21 H21A 110.2
C22 C21 H21B 110.2
C20 C21 H21B 110.2
H21A C21 H21B 108.5
C21 C22 C23 114.19(13)
C21 C22 H22A 108.7
C23 C22 H22A 108.7
C21 C22 H22B 108.7
C23 C22 H22B 108.7
H22A C22 H22B 107.6
N3 C23 C26 109.48(11)
N3 C23 C27 111.38(11)
C26 C23 C27 109.69(13)
N3 C23 C22 110.55(12)
C26 C23 C22 106.03(12)
C27 C23 C22 109.57(12)
C19 C24 H24A 109.5
C19 C24 H24B 109.5
H24A C24 H24B 109.5
C19 C24 H24C 109.5
H24A C24 H24C 109.5
H24B C24 H24C 109.5
C19 C25 H25A 109.5
C19 C25 H25B 109.5
H25A C25 H25B 109.5
C19 C25 H25C 109.5
H25A C25 H25C 109.5
H25B C25 H25C 109.5
C23 C26 H26A 109.5
C23 C26 H26B 109.5
H26A C26 H26B 109.5
C23 C26 H26C 109.5
H26A C26 H26C 109.5
H26B C26 H26C 109.5
C23 C27 H27A 109.5
C23 C27 H27B 109.5
H27A C27 H27B 109.5
C23 C27 H27C 109.5
H27A C27 H27C 109.5
H27B C27 H27C 109.5
N4 C28 C29 110.14(10)
N4 C28 C34 107.63(10)
C29 C28 C34 107.12(12)
N4 C28 C33 113.73(11)
C29 C28 C33 109.53(11)
C34 C28 C33 108.44(11)
C30 C29 C28 113.23(12)
C30 C29 H29A 108.9
C28 C29 H29A 108.9
C30 C29 H29B 108.9
C28 C29 H29B 108.9
H29A C29 H29B 107.7
C31 C30 C29 107.93(11)
C31 C30 H30A 110.1
C29 C30 H30A 110.1
C31 C30 H30B 110.1
C29 C30 H30B 110.1
H30A C30 H30B 108.4
C30 C31 C32 113.98(11)
C30 C31 H31A 108.8
C32 C31 H31A 108.8
C30 C31 H31B 108.8
C32 C31 H31B 108.8
H31A C31 H31B 107.7
N4 C32 C35 113.36(10)
N4 C32 C36 108.77(10)
C35 C32 C36 108.03(11)
N4 C32 C31 110.12(10)
C35 C32 C31 109.73(11)
C36 C32 C31 106.57(11)
C28 C33 H33A 109.5
C28 C33 H33B 109.5
H33A C33 H33B 109.5
C28 C33 H33C 109.5
H33A C33 H33C 109.5
H33B C33 H33C 109.5
C28 C34 H34A 109.5
C28 C34 H34B 109.5
H34A C34 H34B 109.5
C28 C34 H34C 109.5
H34A C34 H34C 109.5
H34B C34 H34C 109.5
C32 C35 H35A 109.5
C32 C35 H35B 109.5
H35A C35 H35B 109.5
C32 C35 H35C 109.5
H35A C35 H35C 109.5
H35B C35 H35C 109.5
C32 C36 H36A 109.5
C32 C36 H36B 109.5
H36A C36 H36B 109.5
C32 C36 H36C 109.5
H36A C36 H36C 109.5
H36B C36 H36C 109.5
C1 N1 C5 119.26(9)
C1 N1 P1 125.11(8)
C5 N1 P1 112.03(8)
C14 N2 C10 118.53(10)
C14 N2 P2 114.13(8)
C10 N2 P2 114.07(8)
C23 N3 C19 120.57(10)
C23 N3 P3 124.62(9)
C19 N3 P3 111.55(8)
C28 N4 C32 119.12(9)
C28 N4 P4 113.39(8)
C32 N4 P4 114.29(8)
N1 P1 P2 115.56(4)
N2 P2 P1 92.65(4)
N3 P3 P4 114.77(4)
N4 P4 P3 93.06(4)

loop_
_geom_bond_atom_site_label_1
_geom_bond_atom_site_label_2
_geom_bond_distance
C1 N1 1.5032(16)
C1 C7 1.5329(18)
C1 C2 1.5337(17)
C1 C6 1.5341(19)
C2 C3 1.505(2)
C2 H2A 0.9900
C2 H2B 0.9900
C3 C4 1.514(2)
C3 H3A 0.9900
C3 H3B 0.9900
C4 C5 1.5321(18)
C4 H4A 0.9900
C4 H4B 0.9900
C5 N1 1.5204(15)
C5 C9 1.5302(19)
C5 C8 1.5345(19)
C6 H6A 0.9800
C6 H6B 0.9800
C6 H6C 0.9800
C7 H7A 0.9800
C7 H7B 0.9800
C7 H7C 0.9800
C8 H8A 0.9800
C8 H8B 0.9800
C8 H8C 0.9800
C9 H9A 0.9800
C9 H9B 0.9800
C9 H9C 0.9800
C10 N2 1.5059(17)
C10 C11 1.528(2)
C10 C16 1.529(2)
C10 C15 1.533(2)
C11 C12 1.509(2)
C11 H11A 0.9900
C11 H11B 0.9900
C12 C13 1.514(2)
C12 H12A 0.9900
C12 H12B 0.9900
C13 C14 1.531(2)
C13 H13A 0.9900
C13 H13B 0.9900
C14 N2 1.5050(16)
C14 C18 1.5294(19)
C14 C17 1.545(2)
C15 H15A 0.9800
C15 H15B 0.9800
C15 H15C 0.9800
C16 H16A 0.9800
C16 H16B 0.9800
C16 H16C 0.9800
C17 H17A 0.9800
C17 H17B 0.9800
C17 H17C 0.9800
C18 H18A 0.9800
C18 H18B 0.9800
C18 H18C 0.9800
C19 N3 1.5212(17)
C19 C24 1.532(2)
C19 C25 1.533(2)
C19 C20 1.5341(19)
C20 C21 1.515(3)
C20 H20A 0.9900
C20 H20B 0.9900
C21 C22 1.504(3)
C21 H21A 0.9900
C21 H21B 0.9900
C22 C23 1.5369(19)
C22 H22A 0.9900
C22 H22B 0.9900
C23 N3 1.5085(17)
C23 C26 1.528(2)
C23 C27 1.5325(19)
C24 H24A 0.9800
C24 H24B 0.9800
C24 H24C 0.9800
C25 H25A 0.9800
C25 H25B 0.9800
C25 H25C 0.9800
C26 H26A 0.9800
C26 H26B 0.9800
C26 H26C 0.9800
C27 H27A 0.9800
C27 H27B 0.9800
C27 H27C 0.9800
C28 N4 1.5021(16)
C28 C29 1.5301(18)
C28 C34 1.5336(18)
C28 C33 1.5411(19)
C29 C30 1.514(2)
C29 H29A 0.9900
C29 H29B 0.9900
C30 C31 1.514(2)
C30 H30A 0.9900
C30 H30B 0.9900
C31 C32 1.5332(18)
C31 H31A 0.9900
C31 H31B 0.9900
C32 N4 1.5074(15)
C32 C35 1.5308(19)
C32 C36 1.5316(18)
C33 H33A 0.9800
C33 H33B 0.9800
C33 H33C 0.9800
C34 H34A 0.9800
C34 H34B 0.9800
C34 H34C 0.9800
C35 H35A 0.9800
C35 H35B 0.9800
C35 H35C 0.9800
C36 H36A 0.9800
C36 H36B 0.9800
C36 H36C 0.9800
N1 P1 1.6950(10)
N2 P2 1.7508(11)
N3 P3 1.6907(11)
N4 P4 1.7562(10)
P1 P2 2.0570(5)
P3 P4 2.0559(5)

loop_
_geom_torsion_atom_site_label_1
_geom_torsion_atom_site_label_2
_geom_torsion_atom_site_label_3
_geom_torsion_atom_site_label_4
_geom_torsion
N1 C1 C2 C3 49.82(16)
C7 C1 C2 C3 168.41(13)
C6 C1 C2 C3 -73.92(16)
C1 C2 C3 C4 -59.70(17)
C2 C3 C4 C5 59.26(17)
C3 C4 C5 N1 -49.56(16)
C3 C4 C5 C9 -170.04(12)
C3 C4 C5 C8 73.53(15)
N2 C10 C11 C12 51.57(17)
C16 C10 C11 C12 -74.01(17)
C15 C10 C11 C12 169.19(14)
C10 C11 C12 C13 -58.32(18)
C11 C12 C13 C14 58.50(19)
C12 C13 C14 N2 -51.92(18)
C12 C13 C14 C18 -169.33(14)
C12 C13 C14 C17 73.82(18)
N3 C19 C20 C21 -48.35(17)
C24 C19 C20 C21 -168.74(14)
C25 C19 C20 C21 73.95(18)
C19 C20 C21 C22 60.97(18)
C20 C21 C22 C23 -61.35(18)
C21 C22 C23 N3 48.60(18)
C21 C22 C23 C26 167.17(14)
C21 C22 C23 C27 -74.53(18)
N4 C28 C29 C30 -51.98(15)
C34 C28 C29 C30 -168.76(12)
C33 C28 C29 C30 73.82(15)
C28 C29 C30 C31 59.64(16)
C29 C30 C31 C32 -58.67(16)
C30 C31 C32 N4 49.73(15)
C30 C31 C32 C35 -75.73(15)
C30 C31 C32 C36 167.54(12)
C7 C1 N1 C5 -155.66(11)
C2 C1 N1 C5 -39.96(15)
C6 C1 N1 C5 83.63(13)
C7 C1 N1 P1 47.47(14)
C2 C1 N1 P1 163.17(10)
C6 C1 N1 P1 -73.24(13)
C9 C5 N1 C1 158.52(11)
C4 C5 N1 C1 40.35(15)
C8 C5 N1 C1 -82.55(14)
C9 C5 N1 P1 -41.76(12)
C4 C5 N1 P1 -159.93(9)
C8 C5 N1 P1 77.17(12)
C18 C14 N2 C10 163.34(12)
C13 C14 N2 C10 46.50(15)
C17 C14 N2 C10 -77.21(15)
C18 C14 N2 P2 -57.89(13)
C13 C14 N2 P2 -174.73(9)
C17 C14 N2 P2 61.56(13)
C11 C10 N2 C14 -46.29(16)
C16 C10 N2 C14 77.29(15)
C15 C10 N2 C14 -161.94(13)
C11 C10 N2 P2 174.92(10)
C16 C10 N2 P2 -61.50(14)
C15 C10 N2 P2 59.27(14)
C26 C23 N3 C19 -152.83(11)
C27 C23 N3 C19 85.68(14)
C22 C23 N3 C19 -36.39(16)
C26 C23 N3 P3 49.33(14)
C27 C23 N3 P3 -72.15(14)
C22 C23 N3 P3 165.78(10)
C24 C19 N3 C23 155.00(12)
C25 C19 N3 C23 -85.63(14)
C20 C19 N3 C23 36.73(16)
C24 C19 N3 P3 -44.51(13)
C25 C19 N3 P3 74.86(13)
C20 C19 N3 P3 -162.77(10)
C29 C28 N4 C32 44.24(15)
C34 C28 N4 C32 160.71(11)
C33 C28 N4 C32 -79.14(14)
C29 C28 N4 P4 -176.83(9)
C34 C28 N4 P4 -60.37(12)
C33 C28 N4 P4 59.79(12)
C35 C32 N4 C28 80.36(14)
C36 C32 N4 C28 -159.45(11)
C31 C32 N4 C28 -43.01(14)
C35 C32 N4 P4 -58.22(13)
C36 C32 N4 P4 61.97(12)
C31 C32 N4 P4 178.42(8)
C1 N1 P1 P2 4.11(11)
C5 N1 P1 P2 -154.19(7)
C14 N2 P2 P1 115.47(8)
C10 N2 P2 P1 -103.90(9)
C23 N3 P3 P4 12.90(11)
C19 N3 P3 P4 -146.66(8)
C28 N4 P4 P3 112.83(8)
C32 N4 P4 P3 -106.20(8)

_cod_database_fobs_code 1546713
